data_4129643
loop_
_publ_author_name
'Zhang, Jian'
'Lin, Shao-Xia'
'Cheng, Dao-Juan'
'Liu, Xin-Yuan'
'Tan, Bin'

_publ_section_title
;
 Phosphoric acid-catalyzed asymmetric classic Passerini reaction.
;
_journal_issue 44
_journal_name_full 'Journal of the American Chemical Society'
_journal_page_first 14039
_journal_page_last 14042
_journal_paper_doi 10.1021/jacs.5b09117
_journal_volume 137
_journal_year 2015
_chemical_absolute_configuration ad
_chemical_formula_sum 'C23 H28 Br2 N O3'
_chemical_formula_weight 522.28
_space_group_crystal_system orthorhombic
_space_group_IT_number 19
_space_group_name_Hall 'P 2ac 2ab'
_space_group_name_H-M_alt 'P 21 21 21'
_atom_sites_solution_hydrogens geom
_audit_creation_method SHELXL-2014
_cell_angle_alpha 90
_cell_angle_beta 90
_cell_angle_gamma 90
_cell_formula_units_Z 12
_cell_length_a 11.2823(2)
_cell_length_b 22.5577(4)
_cell_length_c 28.630(2)
_cell_measurement_reflns_used 81429
_cell_measurement_temperature 293(2)
_cell_measurement_theta_max 68.20
_cell_measurement_theta_min 6.70
_cell_volume 7286.4(5)
_computing_cell_refinement 'CrystalClear-SM Auto 2.0 r4'
_computing_data_collection 'CrystalClear-SM 2.0 r4 (Rigaku, 2009)'
_computing_data_reduction 'CrystalClear-SM Auto 2.0 r4'
_computing_molecular_graphics 'CrystalStructure 4.0'
_computing_publication_material 'CrystalStructure 4.0 (Rigaku, 2009)'
_computing_structure_refinement 'SHELXL-2014 (Sheldrick, 2014)'
_computing_structure_solution 'SIR2004 (Burla, et al., 2005)'
_diffrn_ambient_temperature 293(2)
_diffrn_measured_fraction_theta_full 0.997
_diffrn_measured_fraction_theta_max 0.995
_diffrn_measurement_device_type 'Rigaku Saturn944+ CCD'
_diffrn_measurement_method \w
_diffrn_radiation_type CuK\a
_diffrn_radiation_wavelength 1.54187
_diffrn_reflns_av_R_equivalents 0.0788
_diffrn_reflns_av_unetI/netI 0.0448
_diffrn_reflns_Laue_measured_fraction_full 0.997
_diffrn_reflns_Laue_measured_fraction_max 0.995
_diffrn_reflns_limit_h_max 13
_diffrn_reflns_limit_h_min -12
_diffrn_reflns_limit_k_max 27
_diffrn_reflns_limit_k_min -26
_diffrn_reflns_limit_l_max 34
_diffrn_reflns_limit_l_min -34
_diffrn_reflns_number 112802
_diffrn_reflns_point_group_measured_fraction_full 0.998
_diffrn_reflns_point_group_measured_fraction_max 0.995
_diffrn_reflns_theta_full 67.687
_diffrn_reflns_theta_max 68.259
_diffrn_reflns_theta_min 6.650
_exptl_absorpt_coefficient_mu 4.404
_exptl_absorpt_correction_T_max 0.384
_exptl_absorpt_correction_T_min 0.221
_exptl_absorpt_correction_type multi-scan
_exptl_absorpt_process_details 'Jacobson, R. (1998) Private communication'
_exptl_crystal_colour colorless
_exptl_crystal_density_diffrn 1.428
_exptl_crystal_description platelet
_exptl_crystal_F_000 3180
_exptl_crystal_size_max 0.20
_exptl_crystal_size_mid 0.20
_exptl_crystal_size_min 0.20
_refine_diff_density_max 0.944
_refine_diff_density_min -0.916
_refine_diff_density_rms 0.079
_refine_ls_abs_structure_details
;
 Flack x determined using 3443 quotients [(I+)-(I-)]/[(I+)+(I-)]
 (Parsons, Flack and Wagner, Acta Cryst. B69 (2013) 249-259).
;
_refine_ls_abs_structure_Flack 0.012(7)
_refine_ls_extinction_method none
_refine_ls_goodness_of_fit_ref 1.123
_refine_ls_hydrogen_treatment constr
_refine_ls_matrix_type full
_refine_ls_number_parameters 775
_refine_ls_number_reflns 13266
_refine_ls_number_restraints 1
_refine_ls_restrained_S_all 1.123
_refine_ls_R_factor_all 0.0893
_refine_ls_R_factor_gt 0.0724
_refine_ls_shift/su_max 0.000
_refine_ls_shift/su_mean 0.000
_refine_ls_structure_factor_coef Fsqd
_refine_ls_weighting_details 'w=1/[\s^2^(Fo^2^)+(0.1142P)^2^+5.0094P] where P=(Fo^2^+2Fc^2^)/3'
_refine_ls_weighting_scheme calc
_refine_ls_wR_factor_gt 0.2024
_refine_ls_wR_factor_ref 0.2209
_reflns_Friedel_coverage 0.815
_reflns_Friedel_fraction_full 0.999
_reflns_Friedel_fraction_max 0.994
_reflns_number_gt 9994
_reflns_number_total 13266
_reflns_threshold_expression 'I > 2\s(I)'
_cod_data_source_file ja5b09117_si_002.cif
_cod_data_source_block shelx
_cod_depositor_comments
;

2020-06-08
Z value and formula fixed to values more according to usual
chemical conventions.                 miguel
;
_cod_original_formula_sum 'C68 H84 Br6 N3 O9'
_cod_original_formula_weight 1566.84
_cod_original_formula_units_Z 4
_cod_database_code 4129643
_shelx_space_group_comment
;
The symmetry employed for this shelxl refinement is uniquely defined
by the following loop, which should always be used as a source of
symmetry information in preference to the above space-group names.
They are only intended as comments.
;
_shelxl_version_number 2014-3

loop_
_space_group_symop_operation_xyz
'x, y, z'
'-x+1/2, -y, z+1/2'
'x+1/2, -y+1/2, -z'
'-x, y+1/2, -z+1/2'

loop_
_atom_site_label
_atom_site_type_symbol
_atom_site_fract_x
_atom_site_fract_y
_atom_site_fract_z
_atom_site_U_iso_or_equiv
_atom_site_adp_type
_atom_site_occupancy
_atom_site_site_symmetry_order
_atom_site_calc_flag
_atom_site_refinement_flags_posn
_atom_site_refinement_flags_adp
Br1 Br -0.15765(13) -0.18306(7) 0.61332(6) 0.1095(5) Uani 1 1 d . .
Br2 Br 0.36671(15) 0.81306(8) 0.87338(6) 0.1160(6) Uani 1 1 d . .
Br3 Br 0.20318(17) -0.23251(7) 0.48320(6) 0.1221(6) Uani 1 1 d . .
Br4 Br 0.68097(14) 0.94474(11) 0.99546(8) 0.1527(9) Uani 1 1 d . .
Br5 Br 0.56315(19) 1.16397(9) 0.91495(10) 0.1562(9) Uani 1 1 d . .
Br6 Br 0.3440(4) 0.74457(8) 0.68530(9) 0.2162(18) Uani 1 1 d . .
N1 N 0.3059(7) 1.0345(3) 0.7364(3) 0.0628(18) Uani 1 1 d . .
H1 H 0.3047 1.0233 0.7077 0.075 Uiso 1 1 calc R U
N2 N 0.1078(7) 1.0553(3) 0.8924(2) 0.0584(17) Uani 1 1 d . .
H2 H 0.1398 1.0449 0.8663 0.070 Uiso 1 1 calc R U
N3 N 0.3974(7) -0.0453(4) 0.5763(3) 0.0644(19) Uani 1 1 d . .
H3 H 0.3906 -0.0393 0.5467 0.077 Uiso 1 1 calc R U
O1 O 0.2264(5) 0.9364(3) 0.95371(19) 0.0566(13) Uani 1 1 d . .
O2 O 0.2261(7) 1.0190(3) 0.8074(2) 0.0771(19) Uani 1 1 d . .
O3 O 0.1243(6) 1.0455(3) 0.97137(19) 0.0697(17) Uani 1 1 d . .
O4 O 0.0853(8) 0.9095(4) 0.9026(3) 0.093(2) Uani 1 1 d . .
O5 O -0.0177(10) 0.9113(6) 0.7015(3) 0.140(5) Uani 1 1 d . .
O6 O 0.0570(6) 0.9491(3) 0.7673(2) 0.0619(14) Uani 1 1 d . .
O7 O 0.179(2) 0.0863(5) 0.5805(10) 0.35(2) Uani 1 1 d . .
O8 O 0.1008(7) 0.0071(3) 0.6021(2) 0.080(2) Uani 1 1 d . .
O9 O 0.3018(8) -0.0309(4) 0.6454(2) 0.085(2) Uani 1 1 d . .
C16 C 0.1292(9) -0.0871(4) 0.5667(3) 0.061(2) Uani 1 1 d . .
C17 C 0.1718(8) 0.9527(4) 0.7449(3) 0.0563(19) Uani 1 1 d . .
H17 H 0.1619 0.9580 0.7112 0.068 Uiso 1 1 calc R U
C18 C 0.2349(8) 1.0055(4) 0.7654(3) 0.058(2) Uani 1 1 d . .
C19 C 0.2380(8) 0.8953(4) 0.7547(3) 0.058(2) Uani 1 1 d . .
C20 C 0.3744(8) 1.0091(4) 0.9354(3) 0.061(2) Uani 1 1 d . .
C23 C 0.1334(8) 0.9027(4) 0.9399(3) 0.059(2) Uani 1 1 d . .
C24 C 0.3863(10) 1.0836(5) 0.7477(4) 0.078(3) Uani 1 1 d . .
C26 C 0.2509(8) 0.9858(4) 0.9232(3) 0.0564(19) Uani 1 1 d . .
H26 H 0.2498 0.9724 0.8906 0.068 Uiso 1 1 calc R U
C28 C 0.3012(10) -0.0339(4) 0.6022(3) 0.067(2) Uani 1 1 d . .
C29 C 0.5127(10) -0.0668(5) 0.5924(3) 0.075(3) Uani 1 1 d . .
C30 C 0.1982(8) 0.8288(5) 1.0005(4) 0.073(3) Uani 1 1 d . .
H30A H 0.2502 0.8578 1.0148 0.088 Uiso 1 1 calc R U
H30B H 0.2434 0.8071 0.9773 0.088 Uiso 1 1 calc R U
C31 C 0.0098(11) 0.8130(5) 0.9567(4) 0.087(3) Uani 1 1 d . .
H31A H -0.0573 0.8325 0.9421 0.104 Uiso 1 1 calc R U
H31B H 0.0513 0.7907 0.9328 0.104 Uiso 1 1 calc R U
C32 C 0.1868(9) -0.0263(4) 0.5750(3) 0.062(2) Uani 1 1 d . .
H32 H 0.2022 -0.0065 0.5452 0.074 Uiso 1 1 calc R U
C33 C 0.0292(10) -0.1966(5) 0.5494(4) 0.078(3) Uani 1 1 d . .
H33 H -0.0058 -0.2331 0.5435 0.094 Uiso 1 1 calc R U
C34 C 0.1012(13) 0.0633(5) 0.6003(5) 0.099(4) Uani 1 1 d . .
C35 C 0.0078(10) 1.0969(5) 0.8895(3) 0.070(2) Uani 1 1 d . .
C36 C 0.3202(13) 1.1346(5) 0.7705(5) 0.094(3) Uani 1 1 d . .
H36A H 0.2565 1.1471 0.7505 0.141 Uiso 1 1 calc R U
H36B H 0.2886 1.1219 0.8000 0.141 Uiso 1 1 calc R U
H36C H 0.3736 1.1672 0.7754 0.141 Uiso 1 1 calc R U
C39 C 0.6012(12) 1.0513(7) 0.9560(5) 0.102(4) Uani 1 1 d . .
H39 H 0.6766 1.0653 0.9631 0.123 Uiso 1 1 calc R U
C40 C 0.3240(10) 0.8293(5) 0.8114(5) 0.082(3) Uani 1 1 d . .
C41 C 0.1522(12) 0.7857(6) 1.0379(4) 0.088(3) Uani 1 1 d . .
H41 H 0.2194 0.7644 1.0517 0.106 Uiso 1 1 calc R U
C42 C 0.1307(11) -0.1800(5) 0.5259(4) 0.082(3) Uani 1 1 d . .
C43 C -0.0122(15) 1.1082(7) 0.8375(4) 0.106(5) Uani 1 1 d . .
H43A H -0.0770 1.1354 0.8336 0.159 Uiso 1 1 calc R U
H43B H 0.0583 1.1250 0.8241 0.159 Uiso 1 1 calc R U
H43C H -0.0304 1.0715 0.8222 0.159 Uiso 1 1 calc R U
C44 C 0.1808(10) -0.1238(4) 0.5336(3) 0.072(3) Uani 1 1 d . .
H44 H 0.2469 -0.1115 0.5168 0.086 Uiso 1 1 calc R U
C46 C -0.0291(10) 0.9206(5) 0.7430(4) 0.077(3) Uani 1 1 d . .
C47 C 0.3163(15) 0.8012(5) 0.7319(5) 0.104(4) Uani 1 1 d . .
C48 C 0.0684(12) 0.7420(6) 1.0175(5) 0.092(3) Uani 1 1 d . .
H48A H 0.0384 0.7165 1.0421 0.110 Uiso 1 1 calc R U
H48B H 0.1104 0.7173 0.9952 0.110 Uiso 1 1 calc R U
C49 C 0.0280(12) 0.8950(5) 1.0137(5) 0.093(4) Uani 1 1 d . .
H49A H -0.0399 0.9145 0.9997 0.111 Uiso 1 1 calc R U
H49B H 0.0796 0.9253 1.0267 0.111 Uiso 1 1 calc R U
C50 C -0.0337(11) 0.7714(5) 0.9935(4) 0.085(3) Uani 1 1 d . .
H50 H -0.0860 0.7416 0.9796 0.102 Uiso 1 1 calc R U
C51 C -0.1045(11) 1.0653(9) 0.9087(5) 0.112(5) Uani 1 1 d . .
H51A H -0.1709 1.0919 0.9071 0.168 Uiso 1 1 calc R U
H51B H -0.1206 1.0307 0.8902 0.168 Uiso 1 1 calc R U
H51C H -0.0913 1.0538 0.9405 0.168 Uiso 1 1 calc R U
C52 C 0.3473(13) 0.7889(5) 0.7775(5) 0.099(4) Uani 1 1 d . .
H52 H 0.3838 0.7531 0.7849 0.119 Uiso 1 1 calc R U
C53 C -0.0197(11) -0.1590(5) 0.5814(4) 0.076(3) Uani 1 1 d . .
C55 C 0.4823(15) 1.0645(8) 0.7775(7) 0.134(6) Uani 1 1 d . .
H55A H 0.5331 1.0975 0.7841 0.201 Uiso 1 1 calc R U
H55B H 0.4507 1.0491 0.8061 0.201 Uiso 1 1 calc R U
H55C H 0.5270 1.0341 0.7619 0.201 Uiso 1 1 calc R U
C56 C 0.2578(12) 0.8551(5) 0.7196(4) 0.084(3) Uani 1 1 d . .
H56 H 0.2340 0.8627 0.6891 0.100 Uiso 1 1 calc R U
C57 C 0.4061(10) 1.0661(5) 0.9222(4) 0.082(3) Uani 1 1 d . .
H57 H 0.3525 1.0897 0.9059 0.099 Uiso 1 1 calc R U
C58 C 0.5902(14) -0.0792(9) 0.5503(5) 0.118(5) Uani 1 1 d . .
H58A H 0.6661 -0.0933 0.5605 0.177 Uiso 1 1 calc R U
H58B H 0.5531 -0.1087 0.5311 0.177 Uiso 1 1 calc R U
H58C H 0.6004 -0.0434 0.5326 0.177 Uiso 1 1 calc R U
C59 C -0.1179(18) 0.1075(10) 0.7166(6) 0.131(6) Uani 1 1 d . .
H59A H -0.0808 0.0733 0.7310 0.157 Uiso 1 1 calc R U
H59B H -0.1730 0.1243 0.7391 0.157 Uiso 1 1 calc R U
C62 C -0.0376(16) 0.1472(7) 0.6045(5) 0.112(5) Uani 1 1 d . .
H62A H -0.0724 0.1339 0.5753 0.134 Uiso 1 1 calc R U
H62B H 0.0257 0.1748 0.5972 0.134 Uiso 1 1 calc R U
C63 C 0.5687(10) 0.9950(7) 0.9675(4) 0.091(4) Uani 1 1 d . .
C64 C 0.0918(17) 0.8178(7) 1.0740(4) 0.109(5) Uani 1 1 d . .
H64A H 0.1463 0.8455 1.0885 0.131 Uiso 1 1 calc R U
H64B H 0.0646 0.7904 1.0978 0.131 Uiso 1 1 calc R U
C65 C -0.1011(11) 0.8077(6) 1.0297(6) 0.104(4) Uani 1 1 d . .
H65A H -0.1357 0.7814 1.0528 0.125 Uiso 1 1 calc R U
H65B H -0.1647 0.8293 1.0146 0.125 Uiso 1 1 calc R U
C66 C 0.0664(14) 0.1135(10) 0.6753(5) 0.132(7) Uani 1 1 d . .
H66A H 0.1373 0.1365 0.6690 0.159 Uiso 1 1 calc R U
H66B H 0.0896 0.0789 0.6932 0.159 Uiso 1 1 calc R U
C67 C 0.5184(11) 1.0880(6) 0.9331(5) 0.097(4) Uani 1 1 d . .
C68 C -0.2524(16) 0.8960(16) 0.8531(9) 0.190(14) Uani 1 1 d . .
H68 H -0.2573 0.9054 0.8864 0.228 Uiso 1 1 calc R U
C69 C 0.0347(18) 1.1523(6) 0.9155(7) 0.125(5) Uani 1 1 d . .
H69A H -0.0314 1.1789 0.9133 0.188 Uiso 1 1 calc R U
H69B H 0.0494 1.1431 0.9477 0.188 Uiso 1 1 calc R U
H69C H 0.1037 1.1707 0.9023 0.188 Uiso 1 1 calc R U
C70 C -0.349(4) 0.9198(11) 0.8177(11) 0.223(18) Uani 1 1 d . .
H70A H -0.4262 0.9215 0.8326 0.268 Uiso 1 1 calc R U
H70B H -0.3285 0.9593 0.8070 0.268 Uiso 1 1 calc R U
C71 C 0.4350(18) 1.1079(8) 0.7016(5) 0.135(7) Uani 1 1 d . .
H71A H 0.3704 1.1205 0.6821 0.202 Uiso 1 1 calc R U
H71B H 0.4860 1.1411 0.7079 0.202 Uiso 1 1 calc R U
H71C H 0.4792 1.0775 0.6859 0.202 Uiso 1 1 calc R U
C72 C -0.0147(16) 0.8519(6) 1.0539(6) 0.116(6) Uani 1 1 d . .
H72 H -0.0556 0.8740 1.0785 0.139 Uiso 1 1 calc R U
C73 C -0.2090(15) 0.8313(11) 0.8357(12) 0.192(13) Uani 1 1 d . .
H73 H -0.1889 0.8022 0.8598 0.231 Uiso 1 1 calc R U
C74 C 0.5726(16) -0.0217(10) 0.6241(7) 0.147(7) Uani 1 1 d . .
H74A H 0.6479 -0.0369 0.6341 0.221 Uiso 1 1 calc R U
H74B H 0.5843 0.0147 0.6073 0.221 Uiso 1 1 calc R U
H74C H 0.5234 -0.0144 0.6508 0.221 Uiso 1 1 calc R U
C75 C -0.0909(13) 0.0537(6) 0.6437(6) 0.105(4) Uani 1 1 d . .
H75A H -0.0614 0.0193 0.6603 0.126 Uiso 1 1 calc R U
H75B H -0.1302 0.0401 0.6155 0.126 Uiso 1 1 calc R U
C76 C 0.5010(15) -0.1248(8) 0.6191(7) 0.139(7) Uani 1 1 d . .
H76A H 0.5780 -0.1377 0.6292 0.208 Uiso 1 1 calc R U
H76B H 0.4510 -0.1189 0.6458 0.208 Uiso 1 1 calc R U
H76C H 0.4667 -0.1543 0.5991 0.208 Uiso 1 1 calc R U
C77 C -0.1631(16) 0.9457(9) 0.8110(8) 0.159(9) Uani 1 1 d . .
H77A H -0.2102 0.9788 0.7999 0.191 Uiso 1 1 calc R U
H77B H -0.0916 0.9606 0.8257 0.191 Uiso 1 1 calc R U
C78 C -0.1831(13) 0.0884(7) 0.6757(5) 0.100(4) Uani 1 1 d . .
H78 H -0.2495 0.0627 0.6845 0.120 Uiso 1 1 calc R U
C79 C -0.0241(15) 0.1528(11) 0.7056(5) 0.140(8) Uani 1 1 d . .
H79 H 0.0128 0.1691 0.7338 0.168 Uiso 1 1 calc R U
C80 C -0.1046(16) 0.8472(8) 0.7963(10) 0.179(11) Uani 1 1 d . .
H80A H -0.0285 0.8513 0.8118 0.214 Uiso 1 1 calc R U
H80B H -0.0986 0.8152 0.7738 0.214 Uiso 1 1 calc R U
C81 C -0.0697(16) 0.2018(7) 0.6720(10) 0.149(8) Uani 1 1 d . .
H81 H -0.0561 0.2421 0.6766 0.178 Uiso 1 1 calc R U
C82 C -0.1332(17) 0.1789(7) 0.6343(7) 0.125(5) Uani 1 1 d . .
H82 H -0.1674 0.2116 0.6162 0.149 Uiso 1 1 calc R U
C83 C -0.301(3) 0.8130(9) 0.7992(12) 0.211(11) Uani 1 1 d . U
H83A H -0.3651 0.7911 0.8138 0.254 Uiso 1 1 calc R U
H83B H -0.2651 0.7883 0.7754 0.254 Uiso 1 1 calc R U
C85 C -0.2393(16) 0.8936(16) 0.7419(6) 0.218(17) Uani 1 1 d . .
H85A H -0.2239 0.8620 0.7198 0.261 Uiso 1 1 calc R U
H85B H -0.2572 0.9295 0.7246 0.261 Uiso 1 1 calc R U
C86 C -0.3518(16) 0.8758(17) 0.7759(9) 0.237(15) Uani 1 1 d . U
H86 H -0.4284 0.8725 0.7600 0.285 Uiso 1 1 calc R U
C87 C -0.2240(15) 0.1380(9) 0.6463(7) 0.130(6) Uani 1 1 d . .
H87A H -0.2581 0.1221 0.6179 0.156 Uiso 1 1 calc R U
H87B H -0.2863 0.1591 0.6628 0.156 Uiso 1 1 calc R U
C98 C -0.1346(9) 0.9031(4) 0.7720(3) 0.067(2) Uani 1 1 d . .
C99 C 0.2682(9) 0.8829(4) 0.8009(4) 0.069(2) Uani 1 1 d . .
H99 H 0.2512 0.9100 0.8245 0.082 Uiso 1 1 calc R U
C100 C 0.0936(7) 0.8601(4) 0.9772(3) 0.0522(18) Uani 1 1 d . .
C101 C 0.4544(9) 0.9735(5) 0.9578(4) 0.071(2) Uani 1 1 d . .
H101 H 0.4334 0.9352 0.9665 0.085 Uiso 1 1 calc R U
C102 C 0.1535(8) 1.0322(4) 0.9307(3) 0.0546(19) Uani 1 1 d . .
C103 C 0.0304(9) -0.1042(5) 0.5902(3) 0.067(2) Uani 1 1 d . .
H103 H -0.0036 -0.0791 0.6122 0.081 Uiso 1 1 calc R U
C104 C 0.0127(9) 0.0944(4) 0.6307(3) 0.068(2) Uani 1 1 d . .

loop_
_atom_site_aniso_label
_atom_site_aniso_U_11
_atom_site_aniso_U_22
_atom_site_aniso_U_33
_atom_site_aniso_U_23
_atom_site_aniso_U_13
_atom_site_aniso_U_12
Br1 0.0884(9) 0.1056(10) 0.1347(11) -0.0359(9) 0.0332(8) -0.0328(7)
Br2 0.1022(10) 0.1174(11) 0.1284(11) 0.0593(9) -0.0130(9) 0.0043(8)
Br3 0.1295(13) 0.0928(9) 0.1440(13) -0.0504(9) 0.0489(11) -0.0102(9)
Br4 0.0696(8) 0.199(2) 0.1894(18) 0.0975(17) -0.0244(10) -0.0054(10)
Br5 0.1155(13) 0.1100(12) 0.243(3) 0.0517(15) 0.0281(15) -0.0386(10)
Br6 0.393(5) 0.0824(10) 0.1731(18) -0.0331(11) 0.124(3) 0.0218(18)
N1 0.075(5) 0.056(4) 0.057(4) 0.000(3) 0.013(4) -0.007(4)
N2 0.061(4) 0.062(4) 0.052(4) 0.010(3) 0.006(3) 0.005(3)
N3 0.068(5) 0.075(5) 0.050(4) 0.001(3) -0.001(3) -0.004(4)
O1 0.057(3) 0.060(3) 0.053(3) 0.011(2) -0.004(3) -0.007(3)
O2 0.107(5) 0.078(4) 0.047(3) -0.004(3) 0.016(3) -0.012(4)
O3 0.072(4) 0.094(5) 0.043(3) -0.006(3) 0.002(3) 0.006(4)
O4 0.098(6) 0.099(6) 0.082(5) 0.022(4) -0.036(4) -0.030(5)
O5 0.122(8) 0.228(13) 0.069(5) -0.006(6) -0.014(5) -0.086(9)
O6 0.056(3) 0.072(4) 0.058(3) 0.000(3) 0.003(3) -0.005(3)
O7 0.43(3) 0.083(7) 0.53(4) -0.049(13) 0.41(3) -0.069(13)
O8 0.104(5) 0.058(4) 0.078(4) 0.006(3) 0.034(4) 0.013(3)
O9 0.094(5) 0.114(6) 0.048(3) -0.002(3) 0.006(3) -0.015(5)
C16 0.069(6) 0.053(5) 0.060(5) 0.002(4) 0.005(4) -0.003(4)
C17 0.059(5) 0.064(5) 0.046(4) 0.006(3) 0.008(4) -0.001(4)
C18 0.066(5) 0.051(4) 0.057(5) 0.007(4) 0.005(4) 0.005(4)
C19 0.063(5) 0.046(4) 0.064(5) 0.002(4) 0.008(4) -0.004(4)
C20 0.055(5) 0.067(5) 0.060(5) 0.009(4) 0.015(4) -0.012(4)
C23 0.049(5) 0.069(5) 0.058(5) 0.002(4) -0.007(4) 0.002(4)
C24 0.076(7) 0.076(6) 0.081(6) 0.002(5) 0.007(5) -0.018(5)
C26 0.059(5) 0.061(5) 0.049(4) 0.013(4) 0.001(4) -0.007(4)
C28 0.081(6) 0.065(5) 0.055(5) -0.005(4) 0.009(5) -0.011(5)
C29 0.077(6) 0.089(7) 0.059(5) 0.008(5) 0.000(5) 0.001(5)
C30 0.051(5) 0.085(6) 0.083(6) 0.024(5) 0.010(4) 0.006(4)
C31 0.087(8) 0.077(7) 0.098(7) 0.005(6) -0.023(6) -0.032(6)
C32 0.073(6) 0.055(5) 0.058(4) -0.001(4) 0.015(4) -0.005(4)
C33 0.081(7) 0.064(6) 0.089(7) -0.020(5) 0.006(6) -0.009(5)
C34 0.120(10) 0.054(6) 0.123(9) -0.013(6) 0.067(8) -0.020(6)
C35 0.078(6) 0.075(6) 0.057(5) -0.005(4) -0.002(5) 0.009(5)
C36 0.099(9) 0.072(6) 0.110(9) -0.006(6) 0.001(7) -0.007(6)
C39 0.073(7) 0.138(12) 0.096(8) 0.032(8) 0.005(6) -0.033(8)
C40 0.071(6) 0.060(6) 0.116(8) 0.038(6) 0.015(6) 0.006(5)
C41 0.079(7) 0.108(9) 0.078(7) 0.031(6) -0.002(6) 0.000(7)
C42 0.098(8) 0.072(6) 0.076(6) -0.011(5) 0.013(6) -0.018(6)
C43 0.138(12) 0.111(9) 0.070(6) 0.019(6) -0.008(7) 0.051(9)
C44 0.079(6) 0.066(5) 0.071(6) -0.011(4) 0.015(5) -0.008(5)
C46 0.076(7) 0.083(7) 0.071(6) 0.004(5) -0.013(5) -0.025(5)
C47 0.132(11) 0.051(6) 0.128(10) -0.002(6) 0.057(9) -0.002(6)
C48 0.091(8) 0.081(7) 0.104(8) 0.023(6) 0.026(7) -0.002(6)
C49 0.097(8) 0.069(6) 0.112(9) -0.014(6) 0.049(7) -0.010(6)
C50 0.078(7) 0.078(7) 0.101(8) -0.001(6) -0.011(6) -0.023(6)
C51 0.064(7) 0.171(15) 0.101(9) 0.028(9) 0.003(6) 0.012(8)
C52 0.099(9) 0.065(7) 0.135(11) 0.032(7) 0.038(8) 0.005(6)
C53 0.089(7) 0.063(6) 0.075(6) -0.006(5) -0.005(5) -0.007(5)
C55 0.094(10) 0.119(12) 0.190(17) 0.014(12) -0.053(11) -0.021(9)
C56 0.109(9) 0.066(6) 0.076(6) -0.010(5) 0.032(6) -0.012(6)
C57 0.059(6) 0.084(7) 0.104(8) 0.022(6) 0.005(5) -0.006(5)
C58 0.094(10) 0.165(15) 0.095(9) 0.016(9) 0.021(8) 0.032(10)
C59 0.123(14) 0.164(16) 0.106(11) -0.004(11) 0.011(10) 0.040(13)
C62 0.129(12) 0.103(10) 0.104(9) 0.036(8) -0.006(9) 0.017(9)
C63 0.054(6) 0.129(10) 0.089(7) 0.034(7) 0.005(5) -0.014(6)
C64 0.148(14) 0.116(10) 0.063(6) 0.005(7) 0.018(8) -0.057(11)
C65 0.071(7) 0.079(7) 0.162(12) 0.030(8) 0.031(8) -0.010(6)
C66 0.087(9) 0.202(18) 0.108(10) -0.056(11) -0.023(8) 0.041(11)
C67 0.064(7) 0.110(10) 0.117(10) 0.013(8) 0.023(7) -0.022(7)
C68 0.071(10) 0.31(4) 0.19(2) -0.13(2) 0.035(12) -0.057(16)
C69 0.147(14) 0.081(9) 0.147(13) -0.009(9) -0.020(11) 0.030(9)
C70 0.31(4) 0.152(18) 0.21(3) 0.057(18) 0.15(3) 0.13(2)
C71 0.169(16) 0.130(12) 0.105(10) 0.008(9) 0.058(11) -0.063(12)
C72 0.141(13) 0.074(7) 0.133(11) -0.032(8) 0.087(11) -0.027(8)
C73 0.074(9) 0.153(16) 0.35(3) 0.17(2) -0.008(16) -0.009(11)
C74 0.092(10) 0.173(17) 0.177(17) -0.053(14) -0.046(11) -0.008(11)
C75 0.098(9) 0.091(8) 0.125(10) -0.014(8) 0.042(8) -0.016(7)
C76 0.098(10) 0.134(13) 0.185(17) 0.087(13) 0.014(11) 0.014(9)
C77 0.105(12) 0.157(15) 0.21(2) -0.078(15) 0.086(13) -0.047(11)
C78 0.084(8) 0.100(9) 0.115(10) -0.017(8) 0.009(8) 0.009(7)
C79 0.100(11) 0.24(2) 0.081(8) -0.075(12) -0.019(8) -0.004(14)
C80 0.108(12) 0.117(12) 0.31(3) 0.133(17) 0.065(15) 0.034(10)
C81 0.096(11) 0.068(8) 0.28(3) -0.033(12) 0.001(15) -0.002(8)
C82 0.118(12) 0.086(9) 0.169(15) 0.028(10) -0.031(12) 0.018(9)
C83 0.21(3) 0.117(12) 0.31(3) -0.062(13) 0.12(2) -0.086(13)
C85 0.091(11) 0.45(5) 0.109(12) 0.08(2) -0.035(10) -0.11(2)
C86 0.082(10) 0.43(3) 0.20(2) 0.20(2) -0.081(12) -0.147(16)
C87 0.089(10) 0.142(14) 0.159(15) 0.000(12) -0.034(10) -0.006(10)
C98 0.060(5) 0.066(5) 0.075(5) 0.018(4) -0.013(5) -0.009(4)
C99 0.066(6) 0.067(5) 0.073(6) -0.003(4) 0.004(5) -0.008(5)
C100 0.050(4) 0.054(4) 0.052(4) -0.003(3) -0.002(3) -0.003(3)
C101 0.062(6) 0.075(6) 0.075(6) 0.014(5) 0.003(5) -0.006(5)
C102 0.054(5) 0.058(4) 0.052(4) 0.005(3) 0.006(4) -0.007(4)
C103 0.072(6) 0.071(6) 0.059(5) -0.002(4) 0.000(4) 0.005(5)
C104 0.075(6) 0.056(5) 0.072(6) 0.017(4) 0.004(5) -0.001(4)

loop_
_atom_type_symbol
_atom_type_description
_atom_type_scat_dispersion_real
_atom_type_scat_dispersion_imag
_atom_type_scat_source
C C 0.0181 0.0091 'International Tables Vol C Tables 4.2.6.8 and 6.1.1.4'
H H 0.0000 0.0000 'International Tables Vol C Tables 4.2.6.8 and 6.1.1.4'
Br Br -0.6763 1.2805 'International Tables Vol C Tables 4.2.6.8 and 6.1.1.4'
N N 0.0311 0.0180 'International Tables Vol C Tables 4.2.6.8 and 6.1.1.4'
O O 0.0492 0.0322 'International Tables Vol C Tables 4.2.6.8 and 6.1.1.4'

loop_
_geom_angle_atom_site_label_1
_geom_angle_atom_site_label_2
_geom_angle_atom_site_label_3
_geom_angle
C18 N1 C24 127.5(8)
C18 N1 H1 116.2
C24 N1 H1 116.2
C102 N2 C35 126.6(7)
C102 N2 H2 116.7
C35 N2 H2 116.7
C28 N3 C29 127.5(8)
C28 N3 H3 116.2
C29 N3 H3 116.2
C23 O1 C26 113.9(6)
C46 O6 C17 116.0(7)
C34 O8 C32 119.6(8)
C103 C16 C44 120.8(9)
C103 C16 C32 121.7(8)
C44 C16 C32 117.5(8)
O6 C17 C18 107.1(7)
O6 C17 C19 108.1(7)
C18 C17 C19 111.7(7)
O6 C17 H17 110.0
C18 C17 H17 110.0
C19 C17 H17 110.0
O2 C18 N1 122.1(9)
O2 C18 C17 122.2(8)
N1 C18 C17 115.6(7)
C56 C19 C99 121.5(9)
C56 C19 C17 120.6(9)
C99 C19 C17 117.7(8)
C101 C20 C57 120.2(9)
C101 C20 C26 120.4(8)
C57 C20 C26 119.3(9)
O4 C23 O1 122.4(8)
O4 C23 C100 125.0(8)
O1 C23 C100 112.5(7)
C55 C24 N1 111.6(11)
C55 C24 C36 109.9(12)
N1 C24 C36 111.2(9)
C55 C24 C71 110.3(14)
N1 C24 C71 107.7(10)
C36 C24 C71 106.0(11)
O1 C26 C20 107.5(7)
O1 C26 C102 107.8(7)
C20 C26 C102 112.7(7)
O1 C26 H26 109.6
C20 C26 H26 109.6
C102 C26 H26 109.6
O9 C28 N3 124.0(10)
O9 C28 C32 120.7(9)
N3 C28 C32 115.2(7)
N3 C29 C58 108.9(9)
N3 C29 C76 111.5(11)
C58 C29 C76 106.9(13)
N3 C29 C74 111.2(11)
C58 C29 C74 110.0(13)
C76 C29 C74 108.3(14)
C100 C30 C41 109.6(8)
C100 C30 H30A 109.7
C41 C30 H30A 109.7
C100 C30 H30B 109.7
C41 C30 H30B 109.7
H30A C30 H30B 108.2
C50 C31 C100 111.5(9)
C50 C31 H31A 109.3
C100 C31 H31A 109.3
C50 C31 H31B 109.3
C100 C31 H31B 109.3
H31A C31 H31B 108.0
O8 C32 C28 110.7(7)
O8 C32 C16 105.3(7)
C28 C32 C16 109.8(8)
O8 C32 H32 110.3
C28 C32 H32 110.3
C16 C32 H32 110.3
C53 C33 C42 119.7(10)
C53 C33 H33 120.2
C42 C33 H33 120.2
O7 C34 O8 117.9(12)
O7 C34 C104 125.1(11)
O8 C34 C104 116.2(9)
N2 C35 C69 110.7(10)
N2 C35 C43 105.9(8)
C69 C35 C43 112.2(12)
N2 C35 C51 108.2(9)
C69 C35 C51 112.1(12)
C43 C35 C51 107.5(11)
C24 C36 H36A 109.5
C24 C36 H36B 109.5
H36A C36 H36B 109.5
C24 C36 H36C 109.5
H36A C36 H36C 109.5
H36B C36 H36C 109.5
C63 C39 C67 118.7(12)
C63 C39 H39 120.6
C67 C39 H39 120.6
C52 C40 C99 121.0(11)
C52 C40 Br2 119.7(8)
C99 C40 Br2 119.3(10)
C64 C41 C48 108.5(11)
C64 C41 C30 110.0(11)
C48 C41 C30 111.1(9)
C64 C41 H41 109.1
C48 C41 H41 109.1
C30 C41 H41 109.1
C33 C42 C44 120.1(10)
C33 C42 Br3 120.4(8)
C44 C42 Br3 119.5(8)
C35 C43 H43A 109.5
C35 C43 H43B 109.5
H43A C43 H43B 109.5
C35 C43 H43C 109.5
H43A C43 H43C 109.5
H43B C43 H43C 109.5
C16 C44 C42 118.5(10)
C16 C44 H44 120.8
C42 C44 H44 120.8
O5 C46 O6 120.6(10)
O5 C46 C98 125.5(10)
O6 C46 C98 114.0(9)
C52 C47 C56 121.5(11)
C52 C47 Br6 119.5(10)
C56 C47 Br6 119.0(11)
C41 C48 C50 112.1(10)
C41 C48 H48A 109.2
C50 C48 H48A 109.2
C41 C48 H48B 109.2
C50 C48 H48B 109.2
H48A C48 H48B 107.9
C100 C49 C72 109.5(9)
C100 C49 H49A 109.8
C72 C49 H49A 109.8
C100 C49 H49B 109.8
C72 C49 H49B 109.8
H49A C49 H49B 108.2
C31 C50 C48 110.5(10)
C31 C50 C65 107.9(10)
C48 C50 C65 108.0(11)
C31 C50 H50 110.1
C48 C50 H50 110.1
C65 C50 H50 110.1
C35 C51 H51A 109.5
C35 C51 H51B 109.5
H51A C51 H51B 109.5
C35 C51 H51C 109.5
H51A C51 H51C 109.5
H51B C51 H51C 109.5
C40 C52 C47 119.4(11)
C40 C52 H52 120.3
C47 C52 H52 120.3
C33 C53 C103 120.8(11)
C33 C53 Br1 118.7(8)
C103 C53 Br1 120.5(8)
C24 C55 H55A 109.5
C24 C55 H55B 109.5
H55A C55 H55B 109.5
C24 C55 H55C 109.5
H55A C55 H55C 109.5
H55B C55 H55C 109.5
C19 C56 C47 117.3(11)
C19 C56 H56 121.3
C47 C56 H56 121.3
C20 C57 C67 120.1(12)
C20 C57 H57 120.0
C67 C57 H57 120.0
C29 C58 H58A 109.5
C29 C58 H58B 109.5
H58A C58 H58B 109.5
C29 C58 H58C 109.5
H58A C58 H58C 109.5
H58B C58 H58C 109.5
C78 C59 C79 112.9(14)
C78 C59 H59A 109.0
C79 C59 H59A 109.0
C78 C59 H59B 109.0
C79 C59 H59B 109.0
H59A C59 H59B 107.8
C104 C62 C82 110.6(11)
C104 C62 H62A 109.5
C82 C62 H62A 109.5
C104 C62 H62B 109.5
C82 C62 H62B 109.5
H62A C62 H62B 108.1
C39 C63 C101 121.5(12)
C39 C63 Br4 118.9(9)
C101 C63 Br4 119.5(10)
C41 C64 C72 110.8(11)
C41 C64 H64A 109.5
C72 C64 H64A 109.5
C41 C64 H64B 109.5
C72 C64 H64B 109.5
H64A C64 H64B 108.1
C50 C65 C72 109.5(9)
C50 C65 H65A 109.8
C72 C65 H65A 109.8
C50 C65 H65B 109.8
C72 C65 H65B 109.8
H65A C65 H65B 108.2
C104 C66 C79 111.5(11)
C104 C66 H66A 109.3
C79 C66 H66A 109.3
C104 C66 H66B 109.3
C79 C66 H66B 109.3
H66A C66 H66B 108.0
C57 C67 C39 119.9(12)
C57 C67 Br5 120.7(11)
C39 C67 Br5 119.4(9)
C70 C68 C73 108.6(18)
C70 C68 C77 76(2)
C73 C68 C77 100.0(13)
C70 C68 H68 120.8
C73 C68 H68 120.8
C77 C68 H68 120.8
C35 C69 H69A 109.5
C35 C69 H69B 109.5
H69A C69 H69B 109.5
C35 C69 H69C 109.5
H69A C69 H69C 109.5
H69B C69 H69C 109.5
C86 C70 C68 106.8(17)
C86 C70 H70A 110.4
C68 C70 H70A 110.4
C86 C70 H70B 110.4
C68 C70 H70B 110.4
H70A C70 H70B 108.6
C24 C71 H71A 109.5
C24 C71 H71B 109.5
H71A C71 H71B 109.5
C24 C71 H71C 109.5
H71A C71 H71C 109.5
H71B C71 H71C 109.5
C64 C72 C65 109.6(11)
C64 C72 C49 109.9(11)
C65 C72 C49 105.2(13)
C64 C72 H72 110.7
C65 C72 H72 110.7
C49 C72 H72 110.7
C83 C73 C68 104.3(16)
C83 C73 C80 94(2)
C68 C73 C80 103.2(14)
C83 C73 H73 117.2
C68 C73 H73 117.2
C80 C73 H73 117.2
C29 C74 H74A 109.5
C29 C74 H74B 109.5
H74A C74 H74B 109.5
C29 C74 H74C 109.5
H74A C74 H74C 109.5
H74B C74 H74C 109.5
C104 C75 C78 110.1(11)
C104 C75 H75A 109.6
C78 C75 H75A 109.6
C104 C75 H75B 109.6
C78 C75 H75B 109.6
H75A C75 H75B 108.2
C29 C76 H76A 109.5
C29 C76 H76B 109.5
H76A C76 H76B 109.5
C29 C76 H76C 109.5
H76A C76 H76C 109.5
H76B C76 H76C 109.5
C98 C77 C68 101.7(12)
C98 C77 H77A 111.4
C68 C77 H77A 111.4
C98 C77 H77B 111.4
C68 C77 H77B 111.4
H77A C77 H77B 109.3
C59 C78 C87 113.2(14)
C59 C78 C75 106.3(13)
C87 C78 C75 104.5(13)
C59 C78 H78 110.9
C87 C78 H78 110.9
C75 C78 H78 110.9
C59 C79 C81 112.4(14)
C59 C79 C66 100.8(17)
C81 C79 C66 105.7(15)
C59 C79 H79 112.4
C81 C79 H79 112.4
C66 C79 H79 112.4
C98 C80 C73 109.8(13)
C98 C80 H80A 109.7
C73 C80 H80A 109.7
C98 C80 H80B 109.7
C73 C80 H80B 109.7
H80A C80 H80B 108.2
C82 C81 C79 112.7(13)
C82 C81 H81 123.7
C79 C81 H81 123.7
C81 C82 C87 115.0(18)
C81 C82 C62 103.9(15)
C87 C82 C62 109.6(15)
C81 C82 H82 109.4
C87 C82 H82 109.4
C62 C82 H82 109.4
C73 C83 C86 106.1(15)
C73 C83 H83A 110.5
C86 C83 H83A 110.5
C73 C83 H83B 110.5
C86 C83 H83B 110.5
H83A C83 H83B 108.7
C98 C85 C86 107.8(12)
C98 C85 H85A 110.1
C86 C85 H85A 110.1
C98 C85 H85B 110.1
C86 C85 H85B 110.1
H85A C85 H85B 108.5
C70 C86 C85 107(2)
C70 C86 C83 103.2(15)
C85 C86 C83 100(2)
C70 C86 H86 115.1
C85 C86 H86 115.1
C83 C86 H86 115.1
C82 C87 C78 113.9(13)
C82 C87 H87A 108.8
C78 C87 H87A 108.8
C82 C87 H87B 108.8
C78 C87 H87B 108.8
H87A C87 H87B 107.7
C85 C98 C80 109.5(18)
C85 C98 C46 110.3(10)
C80 C98 C46 107.6(11)
C85 C98 C77 110.7(17)
C80 C98 C77 104.1(16)
C46 C98 C77 114.3(10)
C40 C99 C19 119.2(10)
C40 C99 H99 120.4
C19 C99 H99 120.4
C23 C100 C49 107.8(8)
C23 C100 C30 112.0(7)
C49 C100 C30 108.5(9)
C23 C100 C31 110.7(7)
C49 C100 C31 108.9(9)
C30 C100 C31 108.8(8)
C20 C101 C63 119.6(10)
C20 C101 H101 120.2
C63 C101 H101 120.2
O3 C102 N2 125.4(8)
O3 C102 C26 119.0(7)
N2 C102 C26 115.6(7)
C16 C103 C53 120.0(10)
C16 C103 H103 120.0
C53 C103 H103 120.0
C66 C104 C34 111.5(11)
C66 C104 C62 110.6(13)
C34 C104 C62 109.2(10)
C66 C104 C75 106.1(12)
C34 C104 C75 111.7(9)
C62 C104 C75 107.7(11)

loop_
_geom_bond_atom_site_label_1
_geom_bond_atom_site_label_2
_geom_bond_distance
Br1 C53 1.885(12)
Br2 C40 1.875(12)
Br3 C42 1.888(11)
Br4 C63 1.880(13)
Br5 C67 1.861(13)
Br6 C47 1.873(12)
N1 C18 1.326(11)
N1 C24 1.468(13)
N1 H1 0.8600
N2 C102 1.318(11)
N2 C35 1.471(13)
N2 H2 0.8600
N3 C28 1.341(13)
N3 C29 1.463(14)
N3 H3 0.8600
O1 C23 1.354(10)
O1 C26 1.444(10)
O2 C18 1.246(10)
O3 C102 1.248(10)
O4 C23 1.207(11)
O5 C46 1.211(14)
O6 C46 1.359(12)
O6 C17 1.448(11)
O7 C34 1.163(16)
O8 C34 1.268(13)
O8 C32 1.453(11)
O9 C28 1.239(11)
C16 C103 1.358(14)
C16 C44 1.389(13)
C16 C32 1.535(12)
C17 C18 1.505(13)
C17 C19 1.522(12)
C17 H17 0.9800
C19 C56 1.370(13)
C19 C99 1.395(14)
C20 C101 1.368(14)
C20 C57 1.386(15)
C20 C26 1.531(13)
C23 C100 1.504(12)
C24 C55 1.444(19)
C24 C36 1.520(17)
C24 C71 1.531(17)
C26 C102 1.533(13)
C26 H26 0.9800
C28 C32 1.517(15)
C29 C58 1.515(17)
C29 C76 1.521(18)
C29 C74 1.52(2)
C30 C100 1.530(13)
C30 C41 1.538(14)
C30 H30A 0.9700
C30 H30B 0.9700
C31 C50 1.494(16)
C31 C100 1.538(13)
C31 H31A 0.9700
C31 H31B 0.9700
C32 H32 0.9800
C33 C53 1.365(15)
C33 C42 1.379(16)
C33 H33 0.9300
C34 C104 1.498(15)
C35 C69 1.484(19)
C35 C43 1.527(15)
C35 C51 1.554(18)
C36 H36A 0.9600
C36 H36B 0.9600
C36 H36C 0.9600
C39 C63 1.362(19)
C39 C67 1.41(2)
C39 H39 0.9300
C40 C52 1.359(18)
C40 C99 1.395(14)
C41 C64 1.43(2)
C41 C48 1.486(19)
C41 H41 0.9800
C42 C44 1.405(15)
C43 H43A 0.9600
C43 H43B 0.9600
C43 H43C 0.9600
C44 H44 0.9300
C46 C98 1.505(15)
C47 C52 1.38(2)
C47 C56 1.426(19)
C48 C50 1.497(18)
C48 H48A 0.9700
C48 H48B 0.9700
C49 C100 1.505(13)
C49 C72 1.582(18)
C49 H49A 0.9700
C49 H49B 0.9700
C50 C65 1.523(19)
C50 H50 0.9800
C51 H51A 0.9600
C51 H51B 0.9600
C51 H51C 0.9600
C52 H52 0.9300
C53 C103 1.382(15)
C55 H55A 0.9600
C55 H55B 0.9600
C55 H55C 0.9600
C56 H56 0.9300
C57 C67 1.396(17)
C57 H57 0.9300
C58 H58A 0.9600
C58 H58B 0.9600
C58 H58C 0.9600
C59 C78 1.45(2)
C59 C79 1.50(3)
C59 H59A 0.9700
C59 H59B 0.9700
C62 C104 1.517(16)
C62 C82 1.55(2)
C62 H62A 0.9700
C62 H62B 0.9700
C63 C101 1.405(15)
C64 C72 1.54(2)
C64 H64A 0.9700
C64 H64B 0.9700
C65 C72 1.56(2)
C65 H65A 0.9700
C65 H65B 0.9700
C66 C104 1.479(17)
C66 C79 1.61(2)
C66 H66A 0.9700
C66 H66B 0.9700
C68 C70 1.58(4)
C68 C73 1.62(4)
C68 C77 1.93(4)
C68 H68 0.9800
C69 H69A 0.9600
C69 H69B 0.9600
C69 H69C 0.9600
C70 C86 1.55(4)
C70 H70A 0.9700
C70 H70B 0.9700
C71 H71A 0.9600
C71 H71B 0.9600
C71 H71C 0.9600
C72 H72 0.9800
C73 C83 1.53(4)
C73 C80 1.67(3)
C73 H73 0.9800
C74 H74A 0.9600
C74 H74B 0.9600
C74 H74C 0.9600
C75 C104 1.532(16)
C75 C78 1.593(18)
C75 H75A 0.9700
C75 H75B 0.9700
C76 H76A 0.9600
C76 H76B 0.9600
C76 H76C 0.9600
C77 C98 1.507(19)
C77 H77A 0.9700
C77 H77B 0.9700
C78 C87 1.47(2)
C78 H78 0.9800
C79 C81 1.55(3)
C79 H79 0.9800
C80 C98 1.480(16)
C80 H80A 0.9700
C80 H80B 0.9700
C81 C82 1.40(3)
C81 H81 0.9300
C82 C87 1.42(2)
C82 H82 0.9800
C83 C86 1.67(4)
C83 H83A 0.9700
C83 H83B 0.9700
C85 C98 1.478(18)
C85 C86 1.65(3)
C85 H85A 0.9700
C85 H85B 0.9700
C86 H86 0.9800
C87 H87A 0.9700
C87 H87B 0.9700
C99 H99 0.9300
C101 H101 0.9300
C103 H103 0.9300

loop_
_geom_hbond_atom_site_label_D
_geom_hbond_atom_site_label_H
_geom_hbond_atom_site_label_A
_geom_hbond_distance_DH
_geom_hbond_distance_HA
_geom_hbond_distance_DA
_geom_hbond_angle_DHA
_geom_hbond_site_symmetry_A
N1 H1 O9 0.86 2.16 2.995(10) 162.7 1_565
N2 H2 O2 0.86 2.03 2.891(9) 175.9 .
N3 H3 O3 0.86 2.17 3.013(9) 167.2 2_564
C17 H17 O9 0.98 2.47 3.225(10) 133.7 1_565
C26 H26 O2 0.98 2.62 3.408(10) 138.0 .
C36 H36B O2 0.96 2.44 3.008(14) 118.1 .
C44 H44 O3 0.93 2.45 3.336(12) 158.5 2_564
C51 H51C O3 0.96 2.59 3.175(15) 119.2 .
C55 H55B O2 0.96 2.62 3.186(19) 117.7 .
C69 H69B O3 0.96 2.45 3.063(17) 121.3 .
C74 H74C O9 0.96 2.53 3.12(2) 119.8 .
C76 H76B O9 0.96 2.60 3.18(2) 118.8 .
C99 H99 O2 0.93 2.52 3.113(12) 121.6 .
C103 H103 O5 0.93 2.57 3.253(13) 130.3 1_545

loop_
_geom_torsion_atom_site_label_1
_geom_torsion_atom_site_label_2
_geom_torsion_atom_site_label_3
_geom_torsion_atom_site_label_4
_geom_torsion
C46 O6 C17 C18 155.9(8)
C46 O6 C17 C19 -83.6(9)
C24 N1 C18 O2 2.4(15)
C24 N1 C18 C17 -173.8(9)
O6 C17 C18 O2 37.4(11)
C19 C17 C18 O2 -80.8(11)
O6 C17 C18 N1 -146.4(8)
C19 C17 C18 N1 95.4(9)
O6 C17 C19 C56 109.7(9)
C18 C17 C19 C56 -132.7(9)
O6 C17 C19 C99 -64.9(10)
C18 C17 C19 C99 52.7(10)
C26 O1 C23 O4 8.5(12)
C26 O1 C23 C100 -167.6(7)
C18 N1 C24 C55 67.0(15)
C18 N1 C24 C36 -56.1(14)
C18 N1 C24 C71 -171.8(12)
C23 O1 C26 C20 -165.3(7)
C23 O1 C26 C102 72.9(8)
C101 C20 C26 O1 21.8(11)
C57 C20 C26 O1 -160.5(9)
C101 C20 C26 C102 140.5(9)
C57 C20 C26 C102 -41.8(11)
C29 N3 C28 O9 12.4(17)
C29 N3 C28 C32 -166.1(9)
C28 N3 C29 C58 174.2(12)
C28 N3 C29 C76 56.5(16)
C28 N3 C29 C74 -64.4(16)
C34 O8 C32 C28 87.0(13)
C34 O8 C32 C16 -154.5(12)
O9 C28 C32 O8 23.4(12)
N3 C28 C32 O8 -158.1(8)
O9 C28 C32 C16 -92.4(11)
N3 C28 C32 C16 86.1(10)
C103 C16 C32 O8 -12.1(12)
C44 C16 C32 O8 166.8(8)
C103 C16 C32 C28 107.0(10)
C44 C16 C32 C28 -74.0(11)
C32 O8 C34 O7 -8(3)
C32 O8 C34 C104 -177.7(10)
C102 N2 C35 C69 60.0(14)
C102 N2 C35 C43 -178.2(10)
C102 N2 C35 C51 -63.3(13)
C100 C30 C41 C64 -63.1(14)
C100 C30 C41 C48 57.1(13)
C53 C33 C42 C44 -2.6(18)
C53 C33 C42 Br3 177.6(9)
C103 C16 C44 C42 -2.1(16)
C32 C16 C44 C42 179.0(10)
C33 C42 C44 C16 3.2(17)
Br3 C42 C44 C16 -177.0(8)
C17 O6 C46 O5 -16.3(17)
C17 O6 C46 C98 163.9(8)
C64 C41 C48 C50 64.5(14)
C30 C41 C48 C50 -56.6(14)
C100 C31 C50 C48 -57.4(14)
C100 C31 C50 C65 60.5(13)
C41 C48 C50 C31 56.5(14)
C41 C48 C50 C65 -61.3(12)
C99 C40 C52 C47 0.7(19)
Br2 C40 C52 C47 -179.6(10)
C56 C47 C52 C40 -1(2)
Br6 C47 C52 C40 -178.1(10)
C42 C33 C53 C103 0.8(18)
C42 C33 C53 Br1 -179.5(9)
C99 C19 C56 C47 -3.2(16)
C17 C19 C56 C47 -177.6(10)
C52 C47 C56 C19 2.7(19)
Br6 C47 C56 C19 179.4(9)
C101 C20 C57 C67 -2.4(17)
C26 C20 C57 C67 179.9(11)
C67 C39 C63 C101 -1(2)
C67 C39 C63 Br4 177.2(11)
C48 C41 C64 C72 -61.3(13)
C30 C41 C64 C72 60.4(14)
C31 C50 C65 C72 -63.8(14)
C48 C50 C65 C72 55.7(14)
C20 C57 C67 C39 3(2)
C20 C57 C67 Br5 179.2(9)
C63 C39 C67 C57 -1(2)
C63 C39 C67 Br5 -177.5(11)
C73 C68 C70 C86 -8(3)
C77 C68 C70 C86 88.1(19)
C41 C64 C72 C65 58.0(14)
C41 C64 C72 C49 -57.1(14)
C50 C65 C72 C64 -54.5(14)
C50 C65 C72 C49 63.7(14)
C100 C49 C72 C64 55.7(15)
C100 C49 C72 C65 -62.2(15)
C70 C68 C73 C83 -14(3)
C77 C68 C73 C83 -92.5(17)
C70 C68 C73 C80 84(2)
C77 C68 C73 C80 6(2)
C79 C59 C78 C87 -48(2)
C79 C59 C78 C75 66.3(18)
C104 C75 C78 C59 -58.9(17)
C104 C75 C78 C87 61.1(16)
C78 C59 C79 C81 45(2)
C78 C59 C79 C66 -67.3(18)
C104 C66 C79 C59 66(2)
C104 C66 C79 C81 -51(2)
C83 C73 C80 C98 73(2)
C68 C73 C80 C98 -33(3)
C59 C79 C81 C82 -46(2)
C66 C79 C81 C82 63(2)
C79 C81 C82 C87 50(2)
C79 C81 C82 C62 -69.7(18)
C104 C62 C82 C81 66.1(18)
C104 C62 C82 C87 -57.2(19)
C68 C73 C83 C86 29(2)
C80 C73 C83 C86 -76(2)
C68 C70 C86 C85 -80(2)
C68 C70 C86 C83 25(3)
C98 C85 C86 C70 45(3)
C98 C85 C86 C83 -62(3)
C73 C83 C86 C70 -34(3)
C73 C83 C86 C85 76(2)
C81 C82 C87 C78 -54(2)
C62 C82 C87 C78 63(2)
C59 C78 C87 C82 52(2)
C75 C78 C87 C82 -64(2)
C86 C85 C98 C80 63(3)
C86 C85 C98 C46 -179(2)
C86 C85 C98 C77 -52(3)
C73 C80 C98 C85 -69(3)
C73 C80 C98 C46 170.8(18)
C73 C80 C98 C77 49(2)
O5 C46 C98 C85 -21(2)
O6 C46 C98 C85 158.7(18)
O5 C46 C98 C80 98(2)
O6 C46 C98 C80 -81.8(17)
O5 C46 C98 C77 -146.6(17)
O6 C46 C98 C77 33.2(17)
C68 C77 C98 C85 76.8(19)
C68 C77 C98 C80 -40.8(17)
C68 C77 C98 C46 -157.9(12)
C52 C40 C99 C19 -1.2(16)
Br2 C40 C99 C19 179.1(8)
C56 C19 C99 C40 2.6(15)
C17 C19 C99 C40 177.1(9)
O4 C23 C100 C49 -101.3(12)
O1 C23 C100 C49 74.7(10)
O4 C23 C100 C30 139.4(11)
O1 C23 C100 C30 -44.6(10)
O4 C23 C100 C31 17.8(14)
O1 C23 C100 C31 -166.2(8)
C72 C49 C100 C23 -179.6(11)
C72 C49 C100 C30 -58.1(14)
C72 C49 C100 C31 60.2(14)
C41 C30 C100 C23 -179.7(9)
C41 C30 C100 C49 61.5(11)
C41 C30 C100 C31 -56.9(12)
C50 C31 C100 C23 -178.2(9)
C50 C31 C100 C49 -59.8(13)
C50 C31 C100 C30 58.3(12)
C57 C20 C101 C63 0.4(16)
C26 C20 C101 C63 178.0(10)
C39 C63 C101 C20 1.4(19)
Br4 C63 C101 C20 -177.0(8)
C35 N2 C102 O3 -5.5(15)
C35 N2 C102 C26 175.0(8)
O1 C26 C102 O3 46.0(10)
C20 C26 C102 O3 -72.5(10)
O1 C26 C102 N2 -134.4(8)
C20 C26 C102 N2 107.1(8)
C44 C16 C103 C53 0.4(15)
C32 C16 C103 C53 179.3(9)
C33 C53 C103 C16 0.2(16)
Br1 C53 C103 C16 -179.4(8)
C79 C66 C104 C34 174.0(15)
C79 C66 C104 C62 52(2)
C79 C66 C104 C75 -64(2)
O7 C34 C104 C66 -73(3)
O8 C34 C104 C66 96.6(17)
O7 C34 C104 C62 50(3)
O8 C34 C104 C62 -141.0(14)
O7 C34 C104 C75 169(3)
O8 C34 C104 C75 -21.9(19)
C82 C62 C104 C66 -59.2(17)
C82 C62 C104 C34 177.8(13)
C82 C62 C104 C75 56.3(16)
C78 C75 C104 C66 58.7(15)
C78 C75 C104 C34 -179.7(12)
C78 C75 C104 C62 -59.7(15)
